data_7049973
loop_
_publ_author_name
'Tolpygin, Aleksei O.'
'Shavyrin, Andrei S.'
'Cherkasov, Anton V.'
'Fukin, Georgy K.'
'Del Rosal, Iker'
'Maron, Laurent'
'Trifonov, Alexander A.'

_publ_section_title
;
 Alternative (\k<sup>1</sup>-N:\h<sup>6</sup>-arene vs.\k<sup>2</sup>-N,N)
 coordination of a sterically demanding amidinate ligand: are size and
 electronic structure of the Ln ion decisive factors?
;
_journal_issue 23
_journal_name_full 'Dalton transactions (Cambridge, England : 2003)'
_journal_page_first 8317
_journal_page_last 8326
_journal_paper_doi 10.1039/c9dt01162e
_journal_volume 48
_journal_year 2019
_chemical_formula_moiety 'C82 H110 Cl5 La3 N8 O2, 0.5(C7 H8), 1.5(C4 H10 O)'
_chemical_formula_sum 'C91.5 H129 Cl5 La3 N8 O3.5'
_chemical_formula_weight 1991.00
_space_group_crystal_system monoclinic
_space_group_IT_number 14
_space_group_name_Hall '-P 2ybc'
_space_group_name_H-M_alt 'P 1 21/c 1'
_symmetry_space_group_name_Hall '-P 2ybc'
_symmetry_space_group_name_H-M 'P 1 21/c 1'
_atom_sites_solution_hydrogens geom
_atom_sites_solution_primary dual
_atom_sites_solution_secondary difmap
_audit_creation_method SHELXL-2017/1
_audit_update_record
;
2019-03-04 deposited with the CCDC.    2019-05-07 downloaded from the CCDC.
;
_cell_angle_alpha 90
_cell_angle_beta 92.2340(10)
_cell_angle_gamma 90
_cell_formula_units_Z 4
_cell_length_a 13.8933(7)
_cell_length_b 16.1925(9)
_cell_length_c 41.208(2)
_cell_measurement_reflns_used 6561
_cell_measurement_temperature 100(2)
_cell_measurement_theta_max 29.96
_cell_measurement_theta_min 2.40
_cell_volume 9263.4(8)
_computing_cell_refinement 'Saint 6.45a'
_computing_data_collection Smart
_computing_data_reduction 'Saint 6.45a'
_computing_structure_refinement SHELXL-2017/1
_computing_structure_solution 'SHELXT 2014/5'
_diffrn_ambient_temperature 100(2)
_diffrn_measured_fraction_theta_full 0.999
_diffrn_measured_fraction_theta_max 0.999
_diffrn_measurement_device_type 'Bruker Smart Apex (CCD)'
_diffrn_measurement_method '\w scans'
_diffrn_radiation_monochromator graphite
_diffrn_radiation_source 'fine-focus sealed tube'
_diffrn_radiation_type MoK\a
_diffrn_radiation_wavelength 0.71073
_diffrn_reflns_av_R_equivalents 0.1044
_diffrn_reflns_av_unetI/netI 0.0880
_diffrn_reflns_Laue_measured_fraction_full 0.999
_diffrn_reflns_Laue_measured_fraction_max 0.999
_diffrn_reflns_limit_h_max 16
_diffrn_reflns_limit_h_min -16
_diffrn_reflns_limit_k_max 19
_diffrn_reflns_limit_k_min -19
_diffrn_reflns_limit_l_max 49
_diffrn_reflns_limit_l_min -49
_diffrn_reflns_number 68555
_diffrn_reflns_point_group_measured_fraction_full 0.999
_diffrn_reflns_point_group_measured_fraction_max 0.999
_diffrn_reflns_theta_full 25.027
_diffrn_reflns_theta_max 25.027
_diffrn_reflns_theta_min 0.989
_exptl_absorpt_coefficient_mu 1.554
_exptl_absorpt_correction_T_max 0.790
_exptl_absorpt_correction_T_min 0.667
_exptl_absorpt_correction_type multi-scan
_exptl_absorpt_process_details SADABS
_exptl_crystal_colour yellow
_exptl_crystal_density_diffrn 1.428
_exptl_crystal_description prism
_exptl_crystal_F_000 4072
_exptl_crystal_size_max 0.240
_exptl_crystal_size_mid 0.190
_exptl_crystal_size_min 0.180
_refine_diff_density_max 1.793
_refine_diff_density_min -0.852
_refine_diff_density_rms 0.117
_refine_ls_extinction_method none
_refine_ls_goodness_of_fit_ref 1.135
_refine_ls_hydrogen_treatment constr
_refine_ls_matrix_type full
_refine_ls_number_parameters 1095
_refine_ls_number_reflns 16367
_refine_ls_number_restraints 1458
_refine_ls_restrained_S_all 1.099
_refine_ls_R_factor_all 0.1275
_refine_ls_R_factor_gt 0.0875
_refine_ls_shift/su_max 0.001
_refine_ls_shift/su_mean 0.000
_refine_ls_structure_factor_coef Fsqd
_refine_ls_weighting_details 'w=1/[\s^2^(Fo^2^)+(0.0250P)^2^+80.0000P] where P=(Fo^2^+2Fc^2^)/3'
_refine_ls_weighting_scheme calc
_refine_ls_wR_factor_gt 0.1335
_refine_ls_wR_factor_ref 0.1451
_reflns_Friedel_coverage 0.000
_reflns_number_gt 11509
_reflns_number_total 16367
_reflns_threshold_expression 'I > 2\s(I)'
_cod_data_source_file c9dt01162e2.cif
_cod_data_source_block laamcl
_cod_depositor_comments 'Adding full bibliography for 7049970--7049973.cif.'
_cod_original_cell_volume 9263.4(9)
_cod_original_formula_sum 'C91.50 H129 Cl5 La3 N8 O3.50'
_cod_database_code 7049973
_shelx_shelxl_version_number 2017/1
_shelx_space_group_comment
;
The symmetry employed for this shelxl refinement is uniquely defined
by the following loop, which should always be used as a source of
symmetry information in preference to the above space-group names.
They are only intended as comments.
;
_shelx_estimated_absorpt_t_min 0.707
_shelx_estimated_absorpt_t_max 0.767

loop_
_space_group_symop_operation_xyz
'x, y, z'
'-x, y+1/2, -z+1/2'
'-x, -y, -z'
'x, -y-1/2, z-1/2'

loop_
_atom_site_label
_atom_site_type_symbol
_atom_site_fract_x
_atom_site_fract_y
_atom_site_fract_z
_atom_site_U_iso_or_equiv
_atom_site_adp_type
_atom_site_occupancy
_atom_site_site_symmetry_order
_atom_site_calc_flag
_atom_site_refinement_flags_posn
_atom_site_refinement_flags_adp
_atom_site_refinement_flags_occupancy
_atom_site_disorder_assembly
_atom_site_disorder_group
La1 La 0.48506(3) 0.72067(3) 0.36503(2) 0.02899(13) Uani 1 1 d . . . . .
La2 La 0.74885(4) 0.84827(3) 0.38863(2) 0.03143(14) Uani 1 1 d . . . . .
La3 La 0.75427(4) 0.59396(3) 0.37492(2) 0.03165(14) Uani 1 1 d . . . . .
Cl1 Cl 0.55593(16) 0.89165(13) 0.38029(6) 0.0368(5) Uani 1 1 d . . . . .
Cl2 Cl 0.89051(15) 0.72030(15) 0.39265(6) 0.0395(5) Uani 1 1 d . . . . .
Cl3 Cl 0.57205(17) 0.55635(16) 0.35263(7) 0.0498(6) Uani 1 1 d . . . . .
Cl4 Cl 0.68587(15) 0.74182(13) 0.33567(5) 0.0324(5) Uani 1 1 d . . . . .
Cl5 Cl 0.64611(14) 0.70209(13) 0.41611(5) 0.0309(5) Uani 1 1 d . . . . .
N1 N 0.4144(5) 0.7631(5) 0.30838(18) 0.0372(17) Uani 1 1 d . . . . .
N2 N 0.3629(5) 0.6488(5) 0.33091(17) 0.0351(16) Uani 1 1 d . . . . .
N3 N 0.3741(5) 0.6262(4) 0.39340(17) 0.0321(16) Uani 1 1 d . . . . .
N4 N 0.3821(5) 0.7536(4) 0.41216(18) 0.0337(16) Uani 1 1 d . . . . .
N5 N 0.8352(6) 0.9222(5) 0.34687(19) 0.0409(18) Uani 1 1 d . . . . .
N6 N 0.8482(6) 0.9739(5) 0.39601(19) 0.046(2) Uani 1 1 d . . . . .
N7 N 0.8306(6) 0.4586(4) 0.38364(18) 0.0381(17) Uani 1 1 d . . . . .
N8 N 0.7779(5) 0.5181(5) 0.42728(18) 0.0373(17) Uani 1 1 d . . . . .
C1 C 0.3485(6) 0.7018(6) 0.3065(2) 0.0352(19) Uani 1 1 d . . . . .
C2 C 0.2647(7) 0.6980(7) 0.2807(2) 0.052(2) Uani 1 1 d . . . . .
C3 C 0.2321(8) 0.7828(8) 0.2689(3) 0.072(3) Uani 1 1 d . . . . .
H3A H 0.281566 0.806866 0.255427 0.109 Uiso 1 1 calc R U . . .
H3B H 0.221995 0.818648 0.287568 0.109 Uiso 1 1 calc R U . . .
H3C H 0.171664 0.777464 0.255942 0.109 Uiso 1 1 calc R U . . .
C4 C 0.2940(9) 0.6484(9) 0.2516(3) 0.083(4) Uani 1 1 d . . . . .
H4A H 0.340997 0.679772 0.239472 0.124 Uiso 1 1 calc R U . . .
H4B H 0.237056 0.637062 0.237505 0.124 Uiso 1 1 calc R U . . .
H4C H 0.322851 0.596083 0.258967 0.124 Uiso 1 1 calc R U . . .
C5 C 0.1758(7) 0.6584(8) 0.2952(3) 0.058(3) Uani 1 1 d . . . . .
H5A H 0.121712 0.660098 0.279241 0.087 Uiso 1 1 calc R U . . .
H5B H 0.158766 0.688881 0.314720 0.087 Uiso 1 1 calc R U . . .
H5C H 0.190121 0.600843 0.300995 0.087 Uiso 1 1 calc R U . . .
C6 C 0.4361(7) 0.8181(6) 0.2833(2) 0.043(2) Uani 1 1 d . . . . .
C7 C 0.4108(8) 0.9008(7) 0.2847(3) 0.058(3) Uani 1 1 d . . . . .
C8 C 0.4320(9) 0.9530(8) 0.2594(3) 0.076(3) Uani 1 1 d . . . . .
H8A H 0.412204 1.009117 0.260074 0.091 Uiso 1 1 calc R U . . .
C9 C 0.4815(9) 0.9250(9) 0.2332(3) 0.076(3) Uani 1 1 d . . . . .
H9A H 0.494810 0.961118 0.215767 0.091 Uiso 1 1 calc R U . . .
C10 C 0.5115(8) 0.8436(8) 0.2326(3) 0.066(3) Uani 1 1 d . . . . .
H10A H 0.545649 0.824091 0.214592 0.079 Uiso 1 1 calc R U . . .
C11 C 0.4924(7) 0.7890(7) 0.2582(2) 0.050(2) Uani 1 1 d . . . . .
C12 C 0.3592(9) 0.9354(7) 0.3136(3) 0.073(3) Uani 1 1 d . . . . .
H12A H 0.330376 0.988862 0.307749 0.109 Uiso 1 1 calc R U . . .
H12B H 0.405492 0.942672 0.331939 0.109 Uiso 1 1 calc R U . . .
H12C H 0.308545 0.896990 0.319745 0.109 Uiso 1 1 calc R U . . .
C13 C 0.5356(7) 0.7038(7) 0.2582(2) 0.055(3) Uani 1 1 d . . . . .
H13A H 0.488419 0.663876 0.265763 0.082 Uiso 1 1 calc R U . . .
H13B H 0.593119 0.702679 0.272756 0.082 Uiso 1 1 calc R U . . .
H13C H 0.553425 0.689371 0.236151 0.082 Uiso 1 1 calc R U . . .
C14 C 0.3301(6) 0.5717(5) 0.3409(2) 0.0341(18) Uani 1 1 d . . . . .
C15 C 0.3085(7) 0.5046(6) 0.3202(2) 0.045(2) Uani 1 1 d . . . . .
H15A H 0.302702 0.512610 0.297332 0.054 Uiso 1 1 calc R U . . .
C16 C 0.2958(8) 0.4275(6) 0.3332(3) 0.055(3) Uani 1 1 d . . . . .
H16A H 0.280684 0.382266 0.319235 0.066 Uiso 1 1 calc R U . . .
C17 C 0.3048(9) 0.4144(7) 0.3664(3) 0.064(3) Uani 1 1 d . . . . .
H17A H 0.296767 0.360656 0.375144 0.076 Uiso 1 1 calc R U . . .
C18 C 0.3254(8) 0.4801(6) 0.3867(3) 0.050(3) Uani 1 1 d . . . . .
H18A H 0.331821 0.471004 0.409459 0.060 Uiso 1 1 calc R U . . .
C19 C 0.3370(7) 0.5588(5) 0.3747(2) 0.037(2) Uani 1 1 d . . . . .
C20 C 0.3287(6) 0.6854(5) 0.4091(2) 0.0301(18) Uani 1 1 d . . . . .
C21 C 0.2216(6) 0.6787(6) 0.4188(2) 0.038(2) Uani 1 1 d . . . . .
C22 C 0.1619(6) 0.6839(7) 0.3866(2) 0.048(2) Uani 1 1 d . . . . .
H22A H 0.093219 0.680449 0.390987 0.072 Uiso 1 1 calc R U . . .
H22B H 0.179486 0.638186 0.372429 0.072 Uiso 1 1 calc R U . . .
H22C H 0.175051 0.736543 0.375866 0.072 Uiso 1 1 calc R U . . .
C23 C 0.2020(7) 0.5970(6) 0.4362(2) 0.048(2) Uani 1 1 d . . . . .
H23A H 0.247600 0.590726 0.454815 0.072 Uiso 1 1 calc R U . . .
H23B H 0.209720 0.550912 0.421142 0.072 Uiso 1 1 calc R U . . .
H23C H 0.136058 0.597170 0.443879 0.072 Uiso 1 1 calc R U . . .
C24 C 0.1885(7) 0.7487(6) 0.4404(2) 0.048(3) Uani 1 1 d . . . . .
H24A H 0.226845 0.748412 0.460918 0.072 Uiso 1 1 calc R U . . .
H24B H 0.120326 0.741107 0.444952 0.072 Uiso 1 1 calc R U . . .
H24C H 0.197028 0.801629 0.429381 0.072 Uiso 1 1 calc R U . . .
C25 C 0.3822(5) 0.8107(4) 0.43838(14) 0.042(2) Uani 1 1 d G . . . .
C26 C 0.4149(5) 0.7852(4) 0.46908(17) 0.054(2) Uani 1 1 d G . . . .
C27 C 0.4250(6) 0.8423(6) 0.49417(14) 0.086(4) Uani 1 1 d G . . . .
H27A H 0.447356 0.824957 0.515154 0.104 Uiso 1 1 calc R U . . .
C28 C 0.4024(6) 0.9249(5) 0.4886(2) 0.111(5) Uani 1 1 d G . . . .
H28A H 0.409326 0.963884 0.505698 0.133 Uiso 1 1 calc R U . . .
C29 C 0.3697(6) 0.9503(3) 0.4578(2) 0.094(4) Uani 1 1 d G . . . .
H29A H 0.354250 1.006683 0.454009 0.113 Uiso 1 1 calc R U . . .
C30 C 0.3596(5) 0.8932(4) 0.43276(17) 0.064(3) Uani 1 1 d G . . . .
C31 C 0.4415(7) 0.6971(7) 0.4758(2) 0.056(3) Uani 1 1 d . . . . .
H31A H 0.484466 0.677370 0.459222 0.084 Uiso 1 1 calc R U . . .
H31B H 0.383019 0.663161 0.475466 0.084 Uiso 1 1 calc R U . . .
H31C H 0.474268 0.693106 0.497274 0.084 Uiso 1 1 calc R U . . .
C32 C 0.3188(8) 0.9216(7) 0.4002(3) 0.070(3) Uani 1 1 d . . . . .
H32A H 0.276585 0.969277 0.403261 0.105 Uiso 1 1 calc R U . . .
H32B H 0.281702 0.876670 0.389873 0.105 Uiso 1 1 calc R U . . .
H32C H 0.371558 0.937436 0.386400 0.105 Uiso 1 1 calc R U . . .
C33 C 0.8632(7) 0.9864(6) 0.3649(2) 0.042(2) Uani 1 1 d . . . . .
C34 C 0.8939(8) 1.0716(7) 0.3507(2) 0.074(3) Uani 1 1 d D . . . .
C35 C 0.9685(15) 1.0656(13) 0.3253(5) 0.099(6) Uani 0.687(11) 1 d D . P A 1
H35A H 0.940649 1.037719 0.305995 0.149 Uiso 0.687(11) 1 calc R U P A 1
H35B H 1.023865 1.033972 0.333923 0.149 Uiso 0.687(11) 1 calc R U P A 1
H35C H 0.989440 1.121196 0.319365 0.149 Uiso 0.687(11) 1 calc R U P A 1
C36 C 0.8025(13) 1.1054(11) 0.3329(5) 0.097(5) Uani 0.687(11) 1 d D . P A 1
H36A H 0.751136 1.111288 0.348382 0.145 Uiso 0.687(11) 1 calc R U P A 1
H36B H 0.781720 1.066977 0.315635 0.145 Uiso 0.687(11) 1 calc R U P A 1
H36C H 0.816482 1.159346 0.323416 0.145 Uiso 0.687(11) 1 calc R U P A 1
C37 C 0.9171(15) 1.1391(9) 0.3754(4) 0.074(4) Uani 0.687(11) 1 d D . P A 1
H37A H 0.862975 1.145518 0.389797 0.111 Uiso 0.687(11) 1 calc R U P A 1
H37B H 0.928060 1.191345 0.364135 0.111 Uiso 0.687(11) 1 calc R U P A 1
H37C H 0.975169 1.124063 0.388363 0.111 Uiso 0.687(11) 1 calc R U P A 1
C37* C 0.9999(14) 1.082(2) 0.3619(9) 0.074(4) Uani 0.313(11) 1 d D . P A 2
H37D H 1.026960 1.130483 0.351121 0.111 Uiso 0.313(11) 1 calc R U P A 2
H37E H 1.036272 1.032822 0.356312 0.111 Uiso 0.313(11) 1 calc R U P A 2
H37F H 1.004039 1.090520 0.385490 0.111 Uiso 0.313(11) 1 calc R U P A 2
C36* C 0.833(3) 1.1438(18) 0.3608(9) 0.097(5) Uani 0.313(11) 1 d D . P A 2
H36D H 0.825694 1.142414 0.384383 0.145 Uiso 0.313(11) 1 calc R U P A 2
H36E H 0.863566 1.195656 0.354752 0.145 Uiso 0.313(11) 1 calc R U P A 2
H36F H 0.768836 1.140107 0.349865 0.145 Uiso 0.313(11) 1 calc R U P A 2
C35* C 0.905(4) 1.074(3) 0.3138(4) 0.099(6) Uani 0.313(11) 1 d D . P A 2
H35D H 0.950128 1.031270 0.307502 0.149 Uiso 0.313(11) 1 calc R U P A 2
H35E H 0.928523 1.128348 0.307492 0.149 Uiso 0.313(11) 1 calc R U P A 2
H35F H 0.841734 1.063905 0.302878 0.149 Uiso 0.313(11) 1 calc R U P A 2
C38 C 0.8445(7) 0.9070(6) 0.3133(2) 0.043(2) Uani 1 1 d . . . . .
C39 C 0.9298(8) 0.8719(8) 0.3029(3) 0.057(3) Uani 1 1 d . . . . .
C40 C 0.9373(9) 0.8549(10) 0.2702(3) 0.085(4) Uani 1 1 d . . . . .
H40A H 0.996047 0.833927 0.262408 0.102 Uiso 1 1 calc R U . . .
C41 C 0.8597(10) 0.8682(11) 0.2486(3) 0.092(5) Uani 1 1 d . . . . .
H41A H 0.865788 0.856656 0.226200 0.111 Uiso 1 1 calc R U . . .
C42 C 0.7751(8) 0.8975(8) 0.2593(3) 0.066(3) Uani 1 1 d . . . . .
H42A H 0.722062 0.904902 0.244328 0.080 Uiso 1 1 calc R U . . .
C43 C 0.7653(8) 0.9165(6) 0.2912(2) 0.046(2) Uani 1 1 d . . . . .
C44 C 1.0136(7) 0.8538(8) 0.3267(3) 0.063(3) Uani 1 1 d . . . . .
H44A H 0.991390 0.819078 0.344345 0.095 Uiso 1 1 calc R U . . .
H44B H 1.039171 0.905805 0.335608 0.095 Uiso 1 1 calc R U . . .
H44C H 1.064377 0.824871 0.315331 0.095 Uiso 1 1 calc R U . . .
C45 C 0.6696(7) 0.9479(6) 0.3016(2) 0.050(3) Uani 1 1 d . . . . .
H45A H 0.647166 0.991970 0.286867 0.075 Uiso 1 1 calc R U . . .
H45B H 0.676476 0.969697 0.323778 0.075 Uiso 1 1 calc R U . . .
H45C H 0.622794 0.902652 0.301003 0.075 Uiso 1 1 calc R U . . .
C46 C 0.8731(8) 1.0216(6) 0.4237(2) 0.045(2) Uani 1 1 d . . . . .
C47 C 0.9656(8) 1.0150(6) 0.4381(3) 0.051(2) Uani 1 1 d . . . . .
C48 C 0.9871(9) 1.0580(7) 0.4662(3) 0.064(3) Uani 1 1 d . . . . .
H48A H 1.050686 1.055409 0.475519 0.077 Uiso 1 1 calc R U . . .
C49 C 0.9192(10) 1.1048(7) 0.4812(3) 0.065(3) Uani 1 1 d . . . . .
H49A H 0.936130 1.135101 0.500288 0.078 Uiso 1 1 calc R U . . .
C50 C 0.8267(9) 1.1074(6) 0.4682(3) 0.056(3) Uani 1 1 d . . . . .
H50A H 0.778750 1.137157 0.479192 0.068 Uiso 1 1 calc R U . . .
C51 C 0.8023(8) 1.0670(6) 0.4393(2) 0.048(2) Uani 1 1 d . . . . .
C52 C 1.0391(8) 0.9617(8) 0.4230(3) 0.073(3) Uani 1 1 d . . . . .
H52A H 1.101143 0.968252 0.434869 0.110 Uiso 1 1 calc R U . . .
H52B H 1.045672 0.977926 0.400309 0.110 Uiso 1 1 calc R U . . .
H52C H 1.018713 0.903817 0.423990 0.110 Uiso 1 1 calc R U . . .
C53 C 0.7009(8) 1.0721(7) 0.4253(3) 0.059(3) Uani 1 1 d . . . . .
H53A H 0.701709 1.092982 0.402994 0.088 Uiso 1 1 calc R U . . .
H53B H 0.663243 1.109480 0.438520 0.088 Uiso 1 1 calc R U . . .
H53C H 0.671684 1.016969 0.425265 0.088 Uiso 1 1 calc R U . . .
C54 C 0.8145(6) 0.4492(5) 0.4150(2) 0.0346(19) Uani 1 1 d . . . . .
C55 C 0.8279(6) 0.3659(6) 0.4335(2) 0.049(2) Uani 1 1 d D . . . .
C56 C 0.8028(10) 0.3681(7) 0.4692(3) 0.060(3) Uani 0.860(10) 1 d D . P B 1
H56A H 0.812707 0.313177 0.478822 0.090 Uiso 0.860(10) 1 calc R U P B 1
H56B H 0.735194 0.384261 0.471015 0.090 Uiso 0.860(10) 1 calc R U P B 1
H56C H 0.844244 0.408151 0.480837 0.090 Uiso 0.860(10) 1 calc R U P B 1
C57 C 0.7593(9) 0.3043(7) 0.4164(3) 0.060(3) Uani 0.860(10) 1 d D . P B 1
H57A H 0.761223 0.251708 0.428127 0.089 Uiso 0.860(10) 1 calc R U P B 1
H57B H 0.779109 0.295559 0.394084 0.089 Uiso 0.860(10) 1 calc R U P B 1
H57C H 0.693528 0.326399 0.415983 0.089 Uiso 0.860(10) 1 calc R U P B 1
C58 C 0.9301(8) 0.3335(8) 0.4317(3) 0.057(3) Uani 0.860(10) 1 d D . P B 1
H58A H 0.935323 0.280114 0.442802 0.085 Uiso 0.860(10) 1 calc R U P B 1
H58B H 0.974970 0.372866 0.442120 0.085 Uiso 0.860(10) 1 calc R U P B 1
H58C H 0.945971 0.326559 0.408850 0.085 Uiso 0.860(10) 1 calc R U P B 1
C56* C 0.732(3) 0.344(3) 0.4485(16) 0.060(3) Uani 0.140(10) 1 d D . P B 2
H56D H 0.717447 0.384877 0.464996 0.090 Uiso 0.140(10) 1 calc R U P B 2
H56E H 0.737539 0.289070 0.458547 0.090 Uiso 0.140(10) 1 calc R U P B 2
H56F H 0.681053 0.343279 0.431492 0.090 Uiso 0.140(10) 1 calc R U P B 2
C57* C 0.863(4) 0.288(2) 0.4171(13) 0.060(3) Uani 0.140(10) 1 d D . P B 2
H57D H 0.904861 0.302639 0.399369 0.089 Uiso 0.140(10) 1 calc R U P B 2
H57E H 0.807889 0.256050 0.408379 0.089 Uiso 0.140(10) 1 calc R U P B 2
H57F H 0.899742 0.253870 0.433036 0.089 Uiso 0.140(10) 1 calc R U P B 2
C58* C 0.899(3) 0.379(3) 0.4622(10) 0.057(3) Uani 0.140(10) 1 d D . P B 2
H58D H 0.909056 0.327454 0.473990 0.085 Uiso 0.140(10) 1 calc R U P B 2
H58E H 0.873723 0.421168 0.476759 0.085 Uiso 0.140(10) 1 calc R U P B 2
H58F H 0.960926 0.398538 0.454114 0.085 Uiso 0.140(10) 1 calc R U P B 2
C59 C 0.8768(7) 0.4069(5) 0.3613(2) 0.041(2) Uani 1 1 d . . . . .
C60 C 0.8225(9) 0.3603(6) 0.3385(2) 0.054(2) Uani 1 1 d . . . . .
C61 C 0.8722(11) 0.3165(6) 0.3150(3) 0.066(3) Uani 1 1 d . . . . .
H61A H 0.836327 0.284687 0.299375 0.080 Uiso 1 1 calc R U . . .
C62 C 0.9701(11) 0.3180(7) 0.3138(3) 0.075(3) Uani 1 1 d . . . . .
H62A H 1.002123 0.286267 0.298051 0.090 Uiso 1 1 calc R U . . .
C63 C 1.0220(10) 0.3665(7) 0.3358(3) 0.070(3) Uani 1 1 d . . . . .
H63A H 1.090200 0.368066 0.334950 0.084 Uiso 1 1 calc R U . . .
C64 C 0.9777(8) 0.4126(6) 0.3588(2) 0.050(2) Uani 1 1 d . . . . .
C65 C 0.7148(9) 0.3576(9) 0.3382(4) 0.091(4) Uani 1 1 d . . . . .
H65A H 0.691351 0.397611 0.353940 0.136 Uiso 1 1 calc R U . . .
H65B H 0.693649 0.302055 0.344084 0.136 Uiso 1 1 calc R U . . .
H65C H 0.688859 0.371552 0.316455 0.136 Uiso 1 1 calc R U . . .
C66 C 1.0347(8) 0.4693(7) 0.3810(3) 0.063(3) Uani 1 1 d . . . . .
H66A H 1.102271 0.469061 0.375073 0.094 Uiso 1 1 calc R U . . .
H66B H 1.030072 0.450470 0.403504 0.094 Uiso 1 1 calc R U . . .
H66C H 1.008836 0.525460 0.378962 0.094 Uiso 1 1 calc R U . . .
C67 C 0.7589(7) 0.5394(6) 0.4599(2) 0.041(2) Uani 1 1 d . . . . .
C68 C 0.8322(8) 0.5722(6) 0.4801(2) 0.050(2) Uani 1 1 d . . . . .
C69 C 0.8092(10) 0.5988(8) 0.5108(3) 0.069(3) Uani 1 1 d . . . . .
H69A H 0.858294 0.620744 0.525044 0.083 Uiso 1 1 calc R U . . .
C70 C 0.7171(11) 0.5940(8) 0.5210(3) 0.075(3) Uani 1 1 d . . . . .
H70A H 0.703046 0.612446 0.542138 0.090 Uiso 1 1 calc R U . . .
C71 C 0.6447(10) 0.5632(7) 0.5011(3) 0.069(3) Uani 1 1 d . . . . .
H71A H 0.580999 0.560900 0.508646 0.083 Uiso 1 1 calc R U . . .
C72 C 0.6629(8) 0.5352(6) 0.4701(3) 0.053(2) Uani 1 1 d . . . . .
C73 C 0.9331(8) 0.5784(7) 0.4683(3) 0.059(3) Uani 1 1 d . . . . .
H73A H 0.972381 0.612118 0.483544 0.089 Uiso 1 1 calc R U . . .
H73B H 0.931637 0.604198 0.446813 0.089 Uiso 1 1 calc R U . . .
H73C H 0.961121 0.523036 0.467010 0.089 Uiso 1 1 calc R U . . .
C74 C 0.5832(8) 0.5025(7) 0.4484(3) 0.066(3) Uani 1 1 d . . . . .
H74A H 0.522624 0.504240 0.459801 0.099 Uiso 1 1 calc R U . . .
H74B H 0.597398 0.445381 0.442380 0.099 Uiso 1 1 calc R U . . .
H74C H 0.577148 0.536529 0.428741 0.099 Uiso 1 1 calc R U . . .
O1 O 0.7495(5) 0.8658(4) 0.44906(16) 0.0508(17) Uani 1 1 d D . . . .
C75 C 0.6636(8) 0.8684(7) 0.4681(2) 0.066(3) Uani 1 1 d D . . . .
H75A H 0.607120 0.847581 0.455152 0.080 Uiso 0.96(2) 1 calc R U P C 1
H75B H 0.650208 0.925675 0.475009 0.080 Uiso 0.96(2) 1 calc R U P C 1
H75C H 0.628458 0.815274 0.466746 0.080 Uiso 0.04(2) 1 calc R U P C 2
H75D H 0.619864 0.913317 0.460491 0.080 Uiso 0.04(2) 1 calc R U P C 2
C76 C 0.6839(9) 0.8152(9) 0.4964(3) 0.089(4) Uani 0.96(2) 1 d D . P C 1
H76A H 0.672068 0.756292 0.491243 0.107 Uiso 0.96(2) 1 calc R U P C 1
H76B H 0.645108 0.831375 0.515052 0.107 Uiso 0.96(2) 1 calc R U P C 1
C76* C 0.701(8) 0.884(10) 0.5012(17) 0.089(4) Uani 0.04(2) 1 d D . P C 2
H76C H 0.654471 0.867383 0.517513 0.107 Uiso 0.04(2) 1 calc R U P C 2
H76D H 0.717937 0.943064 0.504439 0.107 Uiso 0.04(2) 1 calc R U P C 2
C77 C 0.7874(9) 0.8317(11) 0.5030(3) 0.107(4) Uani 1 1 d D U . . .
H77A H 0.796340 0.882301 0.516250 0.128 Uiso 0.96(2) 1 calc R U P C 1
H77B H 0.818318 0.784847 0.514749 0.128 Uiso 0.96(2) 1 calc R U P C 1
H77C H 0.770134 0.773258 0.506668 0.128 Uiso 0.04(2) 1 calc R U P C 2
H77D H 0.832858 0.850081 0.520618 0.128 Uiso 0.04(2) 1 calc R U P C 2
C78 C 0.8294(9) 0.8426(9) 0.4710(3) 0.079(3) Uani 1 1 d D . . . .
H78A H 0.879101 0.886373 0.471864 0.095 Uiso 1 1 calc R U . . .
H78B H 0.859197 0.790503 0.463765 0.095 Uiso 1 1 calc R U . . .
O2 O 0.8297(5) 0.5780(4) 0.32057(16) 0.0492(16) Uani 1 1 d D . . . .
C79 C 0.7724(9) 0.5563(9) 0.2918(3) 0.082(4) Uani 1 1 d D . . . .
H79A H 0.704518 0.572929 0.294256 0.098 Uiso 0.238(14) 1 calc R U P D 1
H79B H 0.774517 0.495923 0.288157 0.098 Uiso 0.238(14) 1 calc R U P D 1
H79C H 0.738445 0.605758 0.283057 0.098 Uiso 0.762(14) 1 calc R U P D 2
H79D H 0.723637 0.514482 0.297220 0.098 Uiso 0.762(14) 1 calc R U P D 2
C80 C 0.813(3) 0.600(3) 0.2645(8) 0.081(5) Uani 0.238(14) 1 d D . P D 1
H80A H 0.764402 0.638617 0.255074 0.097 Uiso 0.238(14) 1 calc R U P D 1
H80B H 0.828877 0.559492 0.247476 0.097 Uiso 0.238(14) 1 calc R U P D 1
C81 C 0.900(4) 0.646(5) 0.2744(9) 0.104(7) Uani 0.238(14) 1 d D . P D 1
H81A H 0.897895 0.702109 0.264973 0.125 Uiso 0.238(14) 1 calc R U P D 1
H81B H 0.957979 0.617234 0.266933 0.125 Uiso 0.238(14) 1 calc R U P D 1
C82 C 0.902(4) 0.650(4) 0.3099(9) 0.067(4) Uani 0.238(14) 1 d D . P D 1
H82A H 0.878971 0.704476 0.317255 0.080 Uiso 0.238(14) 1 calc R U P D 1
H82B H 0.967420 0.640148 0.319076 0.080 Uiso 0.238(14) 1 calc R U P D 1
C80* C 0.8360(10) 0.5233(13) 0.2676(4) 0.081(5) Uani 0.762(14) 1 d D . P D 2
H80C H 0.812238 0.537175 0.245320 0.097 Uiso 0.762(14) 1 calc R U P D 2
H80D H 0.842260 0.462549 0.269601 0.097 Uiso 0.762(14) 1 calc R U P D 2
C81* C 0.9273(12) 0.5645(16) 0.2757(4) 0.104(7) Uani 0.762(14) 1 d D . P D 2
H81C H 0.936469 0.612203 0.261093 0.125 Uiso 0.762(14) 1 calc R U P D 2
H81D H 0.981797 0.525770 0.273387 0.125 Uiso 0.762(14) 1 calc R U P D 2
C82* C 0.9221(11) 0.5922(12) 0.3095(3) 0.067(4) Uani 0.762(14) 1 d D . P D 2
H82C H 0.970101 0.561835 0.323313 0.080 Uiso 0.762(14) 1 calc R U P D 2
H82D H 0.937382 0.651841 0.310952 0.080 Uiso 0.762(14) 1 calc R U P D 2
O1S O 0.2112(13) 0.2079(14) 0.3590(6) 0.117(4) Uani 0.5 1 d D . P E 1
C1S C 0.187(2) 0.173(2) 0.3876(7) 0.136(5) Uani 0.5 1 d D . P E 1
H1SA H 0.242705 0.143857 0.397709 0.163 Uiso 0.5 1 calc R U P E 1
H1SB H 0.133517 0.133489 0.383934 0.163 Uiso 0.5 1 calc R U P E 1
C2S C 0.157(3) 0.241(3) 0.4085(10) 0.112(6) Uani 0.5 1 d D . P E 1
H2SA H 0.196470 0.289563 0.404679 0.168 Uiso 0.5 1 calc R U P E 1
H2SB H 0.165164 0.223846 0.431289 0.168 Uiso 0.5 1 calc R U P E 1
H2SC H 0.089034 0.253750 0.403599 0.168 Uiso 0.5 1 calc R U P E 1
C3S C 0.237(2) 0.147(2) 0.3384(8) 0.144(6) Uani 0.5 1 d D . P E 1
H3SA H 0.181565 0.109595 0.334534 0.173 Uiso 0.5 1 calc R U P E 1
H3SB H 0.290028 0.114725 0.348872 0.173 Uiso 0.5 1 calc R U P E 1
C4S C 0.268(2) 0.178(3) 0.3072(9) 0.134(6) Uani 0.5 1 d D . P E 1
H4SA H 0.211744 0.186791 0.292600 0.201 Uiso 0.5 1 calc R U P E 1
H4SB H 0.311347 0.137958 0.297650 0.201 Uiso 0.5 1 calc R U P E 1
H4SC H 0.302200 0.230723 0.310567 0.201 Uiso 0.5 1 calc R U P E 1
C5S C 0.4763(11) 0.2577(11) 0.3977(5) 0.120(8) Uani 0.5 1 d DG U P F 1
C6S C 0.4684(14) 0.1784(14) 0.4102(4) 0.107(7) Uani 0.5 1 d DG U P F 1
H6SA H 0.448681 0.170593 0.431803 0.128 Uiso 0.5 1 calc R U P F 1
C7S C 0.4895(12) 0.1104(10) 0.3911(5) 0.109(7) Uani 0.5 1 d G U P F 1
H7SA H 0.484127 0.056207 0.399685 0.130 Uiso 0.5 1 calc R U P F 1
C8S C 0.5184(12) 0.1218(11) 0.3595(5) 0.083(6) Uani 0.5 1 d G U P F 1
H8SA H 0.532795 0.075341 0.346481 0.100 Uiso 0.5 1 calc R U P F 1
C9S C 0.5263(13) 0.2011(13) 0.3470(4) 0.098(7) Uani 0.5 1 d G U P F 1
H9SA H 0.546017 0.208860 0.325394 0.118 Uiso 0.5 1 calc R U P F 1
C10S C 0.5052(11) 0.2690(10) 0.3661(5) 0.112(7) Uani 0.5 1 d DG U P F 1
H10B H 0.510572 0.323247 0.357511 0.134 Uiso 0.5 1 calc R U P F 1
C11S C 0.459(2) 0.319(2) 0.4166(8) 0.177(13) Uani 0.5 1 d D U P F 1
H11A H 0.476965 0.304520 0.439069 0.265 Uiso 0.5 1 calc R U P F 1
H11B H 0.390447 0.333149 0.414865 0.265 Uiso 0.5 1 calc R U P F 1
H11C H 0.497077 0.367272 0.410106 0.265 Uiso 0.5 1 calc R U P F 1
O1* O 0.3126(16) 0.2365(14) 0.4185(5) 0.117(4) Uani 0.5 1 d D . P G 2
C1* C 0.237(2) 0.184(2) 0.4126(9) 0.136(5) Uani 0.5 1 d D . P G 2
H1SC H 0.237995 0.139712 0.429195 0.163 Uiso 0.5 1 calc R U P G 2
H1SD H 0.243245 0.157567 0.391047 0.163 Uiso 0.5 1 calc R U P G 2
C2* C 0.146(3) 0.228(3) 0.4131(10) 0.112(6) Uani 0.5 1 d D . P G 2
H2SD H 0.148054 0.268316 0.431045 0.168 Uiso 0.5 1 calc R U P G 2
H2SE H 0.093066 0.189167 0.416261 0.168 Uiso 0.5 1 calc R U P G 2
H2SF H 0.134380 0.257703 0.392530 0.168 Uiso 0.5 1 calc R U P G 2
C3* C 0.3997(19) 0.198(2) 0.4181(9) 0.144(6) Uani 0.5 1 d D . P G 2
H3SC H 0.406462 0.171103 0.396725 0.173 Uiso 0.5 1 calc R U P G 2
H3SD H 0.401903 0.153790 0.434850 0.173 Uiso 0.5 1 calc R U P G 2
C4* C 0.481(2) 0.254(2) 0.4242(9) 0.134(6) Uani 0.5 1 d D . P G 2
H4SD H 0.541212 0.222764 0.423668 0.201 Uiso 0.5 1 calc R U P G 2
H4SE H 0.479961 0.296767 0.407475 0.201 Uiso 0.5 1 calc R U P G 2
H4SF H 0.475400 0.279445 0.445619 0.201 Uiso 0.5 1 calc R U P G 2
O2* O 0.3635(16) 0.1671(12) 0.3207(6) 0.117(4) Uani 0.5 1 d D . P H 2
C5* C 0.4379(19) 0.1387(19) 0.3398(8) 0.136(5) Uani 0.5 1 d D . P H 2
H5SA H 0.423311 0.079728 0.343691 0.163 Uiso 0.5 1 calc R U P H 2
H5SB H 0.431564 0.166767 0.360976 0.163 Uiso 0.5 1 calc R U P H 2
C6* C 0.5402(19) 0.1414(19) 0.3335(7) 0.112(6) Uani 0.5 1 d D . P H 2
H6SB H 0.560058 0.088402 0.324379 0.168 Uiso 0.5 1 calc R U P H 2
H6SC H 0.577125 0.151888 0.353806 0.168 Uiso 0.5 1 calc R U P H 2
H6SD H 0.552373 0.185692 0.317953 0.168 Uiso 0.5 1 calc R U P H 2
C7* C 0.273(2) 0.157(3) 0.3320(9) 0.144(6) Uani 0.5 1 d D . P H 2
H7SB H 0.265854 0.187525 0.352632 0.173 Uiso 0.5 1 calc R U P H 2
H7SC H 0.257649 0.098420 0.335151 0.173 Uiso 0.5 1 calc R U P H 2
C8* C 0.214(2) 0.194(2) 0.3058(9) 0.134(6) Uani 0.5 1 d D . P H 2
H8SB H 0.247611 0.240898 0.296724 0.201 Uiso 0.5 1 calc R U P H 2
H8SC H 0.152619 0.211797 0.314271 0.201 Uiso 0.5 1 calc R U P H 2
H8SD H 0.201858 0.152132 0.288778 0.201 Uiso 0.5 1 calc R U P H 2

loop_
_atom_site_aniso_label
_atom_site_aniso_U_11
_atom_site_aniso_U_22
_atom_site_aniso_U_33
_atom_site_aniso_U_23
_atom_site_aniso_U_13
_atom_site_aniso_U_12
La1 0.0250(3) 0.0306(3) 0.0313(3) -0.0044(2) 0.0007(2) 0.0002(2)
La2 0.0320(3) 0.0287(3) 0.0335(3) 0.0003(2) -0.0013(2) -0.0041(2)
La3 0.0297(3) 0.0300(3) 0.0353(3) 0.0010(2) 0.0011(2) 0.0011(2)
Cl1 0.0349(12) 0.0307(12) 0.0449(14) -0.0019(10) 0.0013(10) 0.0014(9)
Cl2 0.0270(11) 0.0405(13) 0.0507(15) 0.0054(11) -0.0011(10) -0.0010(10)
Cl3 0.0355(13) 0.0457(15) 0.0681(18) -0.0004(13) 0.0022(12) 0.0014(11)
Cl4 0.0319(11) 0.0356(12) 0.0297(13) 0.0011(10) 0.0005(9) 0.0003(9)
Cl5 0.0301(11) 0.0305(12) 0.0320(13) 0.0005(9) 0.0011(9) -0.0010(9)
N1 0.029(4) 0.045(4) 0.038(4) -0.001(3) -0.004(3) 0.000(3)
N2 0.033(4) 0.042(4) 0.030(4) -0.008(3) -0.003(3) -0.010(3)
N3 0.027(4) 0.037(4) 0.033(4) -0.004(3) 0.002(3) 0.000(3)
N4 0.032(4) 0.033(4) 0.037(4) -0.005(3) 0.003(3) 0.001(3)
N5 0.045(5) 0.036(4) 0.042(4) 0.001(3) 0.002(3) -0.003(3)
N6 0.064(5) 0.037(4) 0.035(4) 0.005(3) -0.004(4) -0.012(4)
N7 0.050(5) 0.030(4) 0.034(4) 0.002(3) 0.002(3) 0.000(3)
N8 0.040(4) 0.036(4) 0.036(4) 0.003(3) 0.011(3) 0.006(3)
C1 0.030(4) 0.049(5) 0.027(4) -0.004(3) 0.003(3) 0.000(3)
C2 0.043(5) 0.080(7) 0.034(5) 0.001(4) -0.008(4) -0.017(5)
C3 0.046(6) 0.112(8) 0.058(8) 0.033(6) -0.021(6) -0.006(6)
C4 0.078(9) 0.126(10) 0.045(7) -0.028(7) 0.001(6) -0.038(8)
C5 0.034(5) 0.088(8) 0.050(7) 0.003(6) -0.011(4) -0.012(5)
C6 0.036(5) 0.053(5) 0.039(5) 0.010(4) -0.009(4) -0.004(4)
C7 0.052(6) 0.056(5) 0.064(6) 0.013(5) -0.022(5) 0.007(5)
C8 0.074(9) 0.068(8) 0.084(8) 0.032(6) -0.026(6) 0.000(6)
C9 0.071(8) 0.087(7) 0.069(8) 0.039(7) -0.019(6) -0.022(6)
C10 0.051(7) 0.095(7) 0.052(7) 0.024(6) -0.002(5) -0.014(6)
C11 0.040(5) 0.068(6) 0.042(6) 0.009(4) -0.003(4) -0.005(5)
C12 0.088(9) 0.049(7) 0.079(8) -0.003(6) -0.023(6) 0.022(6)
C13 0.049(6) 0.077(7) 0.039(6) -0.003(5) 0.004(5) 0.007(5)
C14 0.029(5) 0.031(4) 0.042(4) -0.006(3) 0.005(4) 0.006(3)
C15 0.048(6) 0.049(5) 0.039(5) -0.013(4) 0.003(5) -0.004(5)
C16 0.069(7) 0.035(5) 0.061(5) -0.028(4) 0.015(6) -0.011(5)
C17 0.092(9) 0.033(5) 0.067(6) -0.010(4) 0.019(6) -0.010(6)
C18 0.068(7) 0.038(5) 0.045(6) -0.004(4) 0.016(5) -0.007(5)
C19 0.042(5) 0.029(4) 0.041(4) -0.009(3) 0.008(4) 0.001(4)
C20 0.027(4) 0.034(4) 0.030(5) 0.000(3) 0.003(3) 0.002(3)
C21 0.027(4) 0.050(5) 0.039(5) -0.002(4) 0.007(4) -0.001(4)
C22 0.025(5) 0.067(7) 0.051(6) 0.002(5) 0.003(4) -0.001(5)
C23 0.046(6) 0.049(5) 0.050(6) -0.004(5) 0.016(5) -0.012(5)
C24 0.039(5) 0.052(6) 0.054(6) -0.005(5) 0.020(5) 0.003(5)
C25 0.036(5) 0.041(4) 0.050(5) -0.017(4) 0.019(4) -0.004(4)
C26 0.043(6) 0.075(6) 0.045(5) -0.028(4) 0.007(5) -0.003(5)
C27 0.079(9) 0.117(8) 0.064(7) -0.051(7) 0.013(7) -0.011(8)
C28 0.122(13) 0.094(8) 0.119(9) -0.076(8) 0.039(9) -0.029(8)
C29 0.101(11) 0.051(7) 0.134(9) -0.043(7) 0.061(9) -0.016(7)
C30 0.060(7) 0.035(5) 0.099(7) -0.013(4) 0.032(6) -0.005(5)
C31 0.044(6) 0.094(7) 0.030(6) -0.009(5) 0.001(5) 0.009(6)
C32 0.056(7) 0.038(6) 0.119(8) 0.010(6) 0.040(6) 0.014(5)
C33 0.041(5) 0.041(4) 0.042(4) 0.007(3) -0.004(4) -0.010(4)
C34 0.104(8) 0.057(6) 0.061(7) 0.019(5) -0.011(5) -0.044(6)
C35 0.143(14) 0.076(11) 0.080(8) 0.015(9) 0.025(8) -0.053(13)
C36 0.140(12) 0.054(8) 0.093(12) 0.021(8) -0.032(8) -0.014(8)
C37 0.102(9) 0.042(8) 0.078(9) 0.019(6) -0.001(8) -0.037(7)
C37* 0.102(9) 0.042(8) 0.078(9) 0.019(6) -0.001(8) -0.037(7)
C36* 0.140(12) 0.054(8) 0.093(12) 0.021(8) -0.032(8) -0.014(8)
C35* 0.143(14) 0.076(11) 0.080(8) 0.015(9) 0.025(8) -0.053(13)
C38 0.047(5) 0.044(6) 0.038(4) 0.008(4) 0.007(4) -0.011(4)
C39 0.046(5) 0.085(8) 0.041(5) 0.003(5) 0.010(4) -0.008(5)
C40 0.058(7) 0.150(13) 0.048(6) -0.007(8) 0.019(5) 0.011(8)
C41 0.072(7) 0.172(15) 0.033(6) -0.009(8) 0.012(5) 0.003(8)
C42 0.057(6) 0.106(10) 0.037(5) 0.007(6) 0.003(5) -0.014(6)
C43 0.058(5) 0.047(6) 0.034(4) 0.013(4) 0.002(4) -0.010(5)
C44 0.045(6) 0.092(9) 0.053(7) 0.001(7) 0.008(5) 0.001(6)
C45 0.057(6) 0.045(6) 0.047(6) 0.009(5) -0.009(5) -0.001(5)
C46 0.063(5) 0.029(5) 0.040(5) 0.008(4) -0.006(4) -0.017(4)
C47 0.063(5) 0.043(6) 0.046(6) 0.003(4) -0.006(4) -0.020(4)
C48 0.077(7) 0.057(7) 0.055(7) -0.001(5) -0.024(5) -0.016(5)
C49 0.099(7) 0.041(6) 0.053(7) -0.005(5) -0.019(5) -0.021(5)
C50 0.090(7) 0.034(6) 0.044(6) -0.001(4) -0.005(5) -0.008(5)
C51 0.070(6) 0.027(5) 0.046(6) 0.003(4) -0.006(4) -0.013(4)
C52 0.052(6) 0.079(9) 0.088(9) -0.016(7) 0.006(6) -0.023(6)
C53 0.075(6) 0.041(6) 0.059(7) -0.003(5) -0.007(5) 0.000(5)
C54 0.033(5) 0.033(4) 0.039(4) 0.004(3) 0.007(4) 0.004(3)
C55 0.063(5) 0.035(5) 0.049(5) 0.011(4) 0.015(4) 0.012(4)
C56 0.083(7) 0.043(7) 0.055(6) 0.018(5) 0.029(6) 0.012(6)
C57 0.076(7) 0.032(5) 0.072(8) 0.008(5) 0.019(6) 0.004(5)
C58 0.071(6) 0.046(7) 0.054(7) 0.012(5) 0.011(5) 0.024(5)
C56* 0.083(7) 0.043(7) 0.055(6) 0.018(5) 0.029(6) 0.012(6)
C57* 0.076(7) 0.032(5) 0.072(8) 0.008(5) 0.019(6) 0.004(5)
C58* 0.071(6) 0.046(7) 0.054(7) 0.012(5) 0.011(5) 0.024(5)
C59 0.064(5) 0.024(5) 0.035(5) -0.002(4) 0.005(4) -0.006(4)
C60 0.086(6) 0.040(6) 0.034(5) 0.001(4) -0.012(5) -0.007(5)
C61 0.127(8) 0.030(6) 0.041(6) -0.006(4) 0.001(6) -0.014(6)
C62 0.130(8) 0.049(7) 0.047(7) -0.008(5) 0.034(7) -0.008(7)
C63 0.087(8) 0.057(7) 0.069(8) -0.012(5) 0.040(6) -0.012(6)
C64 0.066(5) 0.041(6) 0.046(6) -0.004(4) 0.019(5) -0.009(5)
C65 0.086(7) 0.080(10) 0.103(11) -0.023(8) -0.034(7) -0.010(7)
C66 0.054(7) 0.055(7) 0.081(8) -0.017(6) 0.013(6) -0.020(5)
C67 0.056(5) 0.033(5) 0.036(4) 0.007(4) 0.015(4) 0.007(4)
C68 0.069(5) 0.048(6) 0.032(5) 0.010(4) 0.002(4) 0.010(5)
C69 0.106(8) 0.067(8) 0.034(5) 0.005(5) 0.003(5) 0.018(7)
C70 0.122(9) 0.063(8) 0.042(7) 0.014(6) 0.029(5) 0.032(7)
C71 0.093(8) 0.052(7) 0.064(6) 0.019(5) 0.046(5) 0.022(6)
C72 0.062(5) 0.035(6) 0.064(6) 0.013(5) 0.032(4) 0.010(4)
C73 0.064(6) 0.065(8) 0.048(7) 0.009(6) -0.007(5) 0.001(6)
C74 0.052(6) 0.048(7) 0.100(9) 0.004(6) 0.037(5) -0.008(5)
O1 0.066(4) 0.041(4) 0.045(4) -0.002(3) -0.003(3) -0.018(3)
C75 0.096(7) 0.060(7) 0.044(6) -0.005(5) 0.021(5) -0.014(6)
C76 0.116(8) 0.104(11) 0.047(6) 0.010(6) -0.002(6) -0.044(7)
C76* 0.116(8) 0.104(11) 0.047(6) 0.010(6) -0.002(6) -0.044(7)
C77 0.113(7) 0.121(8) 0.084(6) 0.024(7) -0.012(6) -0.037(6)
C78 0.093(7) 0.086(10) 0.055(6) -0.010(7) -0.025(5) -0.001(7)
O2 0.051(4) 0.052(4) 0.045(4) 0.001(3) 0.007(3) 0.010(3)
C79 0.072(7) 0.117(11) 0.056(6) -0.030(7) 0.009(5) -0.013(7)
C80 0.071(9) 0.119(14) 0.053(6) -0.019(7) 0.011(6) -0.005(9)
C81 0.083(9) 0.17(2) 0.058(7) -0.025(10) 0.027(7) -0.036(11)
C82 0.059(7) 0.089(11) 0.053(6) -0.002(8) 0.016(5) -0.010(7)
C80* 0.071(9) 0.119(14) 0.053(6) -0.019(7) 0.011(6) -0.005(9)
C81* 0.083(9) 0.17(2) 0.058(7) -0.025(10) 0.027(7) -0.036(11)
C82* 0.059(7) 0.089(11) 0.053(6) -0.002(8) 0.016(5) -0.010(7)
O1S 0.106(7) 0.102(9) 0.144(10) 0.006(7) 0.018(7) -0.001(6)
C1S 0.114(9) 0.137(14) 0.157(13) 0.019(10) 0.008(9) -0.025(8)
C2S 0.110(9) 0.130(15) 0.095(11) 0.031(10) -0.009(8) -0.033(9)
C3S 0.114(9) 0.119(13) 0.202(14) -0.007(10) 0.040(11) 0.010(8)
C4S 0.100(10) 0.111(15) 0.194(15) -0.008(13) 0.045(12) 0.023(10)
C5S 0.115(12) 0.121(9) 0.125(10) -0.005(7) 0.002(9) -0.001(9)
C6S 0.094(12) 0.119(9) 0.106(10) -0.007(7) -0.001(9) -0.002(8)
C7S 0.105(12) 0.114(9) 0.107(9) -0.001(7) 0.000(8) 0.001(9)
C8S 0.061(10) 0.087(8) 0.100(9) 0.001(7) -0.007(8) -0.005(8)
C9S 0.089(11) 0.093(9) 0.111(10) 0.005(7) -0.005(9) 0.001(8)
C10S 0.107(12) 0.105(9) 0.124(10) -0.001(7) 0.001(9) 0.002(9)
C11S 0.19(2) 0.157(14) 0.183(18) -0.047(15) 0.023(17) -0.006(17)
O1* 0.106(7) 0.102(9) 0.144(10) 0.006(7) 0.018(7) -0.001(6)
C1* 0.114(9) 0.137(14) 0.157(13) 0.019(10) 0.008(9) -0.025(8)
C2* 0.110(9) 0.130(15) 0.095(11) 0.031(10) -0.009(8) -0.033(9)
C3* 0.114(9) 0.119(13) 0.202(14) -0.007(10) 0.040(11) 0.010(8)
C4* 0.100(10) 0.111(15) 0.194(15) -0.008(13) 0.045(12) 0.023(10)
O2* 0.106(7) 0.102(9) 0.144(10) 0.006(7) 0.018(7) -0.001(6)
C5* 0.114(9) 0.137(14) 0.157(13) 0.019(10) 0.008(9) -0.025(8)
C6* 0.110(9) 0.130(15) 0.095(11) 0.031(10) -0.009(8) -0.033(9)
C7* 0.114(9) 0.119(13) 0.202(14) -0.007(10) 0.040(11) 0.010(8)
C8* 0.100(10) 0.111(15) 0.194(15) -0.008(13) 0.045(12) 0.023(10)

loop_
_atom_type_symbol
_atom_type_description
_atom_type_scat_dispersion_real
_atom_type_scat_dispersion_imag
_atom_type_scat_source
C C 0.0033 0.0016 'International Tables Vol C Tables 4.2.6.8 and 6.1.1.4'
H H 0.0000 0.0000 'International Tables Vol C Tables 4.2.6.8 and 6.1.1.4'
N N 0.0061 0.0033 'International Tables Vol C Tables 4.2.6.8 and 6.1.1.4'
O O 0.0106 0.0060 'International Tables Vol C Tables 4.2.6.8 and 6.1.1.4'
La La -0.2871 2.4523 'International Tables Vol C Tables 4.2.6.8 and 6.1.1.4'
Cl Cl 0.1484 0.1585 'International Tables Vol C Tables 4.2.6.8 and 6.1.1.4'

loop_
_geom_angle_atom_site_label_1
_geom_angle_atom_site_label_2
_geom_angle_atom_site_label_3
_geom_angle
N2 La1 N3 63.4(2)
N2 La1 N4 98.1(2)
N3 La1 N4 52.2(2)
N2 La1 N1 51.7(2)
N3 La1 N1 111.4(2)
N4 La1 N1 115.7(2)
N2 La1 C20 75.5(2)
N3 La1 C20 26.7(2)
N4 La1 C20 26.9(2)
N1 La1 C20 110.2(2)
N2 La1 Cl3 75.77(19)
N3 La1 Cl3 78.14(17)
N4 La1 Cl3 124.72(17)
N1 La1 Cl3 102.99(18)
C20 La1 Cl3 104.31(18)
N2 La1 Cl1 140.55(19)
N3 La1 Cl1 132.24(17)
N4 La1 Cl1 80.47(17)
N1 La1 Cl1 93.09(17)
C20 La1 Cl1 107.13(18)
Cl3 La1 Cl1 136.88(6)
N2 La1 C1 25.5(2)
N3 La1 C1 86.1(2)
N4 La1 C1 106.2(2)
N1 La1 C1 26.4(2)
C20 La1 C1 91.0(2)
Cl3 La1 C1 91.09(18)
Cl1 La1 C1 116.81(19)
N2 La1 Cl5 145.81(19)
N3 La1 Cl5 93.83(17)
N4 La1 Cl5 84.91(17)
N1 La1 Cl5 153.81(17)
C20 La1 Cl5 95.47(17)
Cl3 La1 Cl5 74.71(7)
Cl1 La1 Cl5 73.62(6)
C1 La1 Cl5 165.47(17)
N2 La1 Cl4 116.18(17)
N3 La1 Cl4 146.28(16)
N4 La1 Cl4 145.62(17)
N1 La1 Cl4 86.23(16)
C20 La1 Cl4 163.58(17)
Cl3 La1 Cl4 69.77(6)
Cl1 La1 Cl4 71.75(6)
C1 La1 Cl4 104.21(17)
Cl5 La1 Cl4 68.32(6)
N5 La2 N6 52.9(3)
N5 La2 O1 131.3(2)
N6 La2 O1 78.7(2)
N5 La2 Cl1 106.62(19)
N6 La2 Cl1 109.8(2)
O1 La2 Cl1 93.46(16)
N5 La2 Cl2 92.29(19)
N6 La2 Cl2 102.1(2)
O1 La2 Cl2 92.79(16)
Cl1 La2 Cl2 148.10(7)
N5 La2 Cl4 84.42(19)
N6 La2 Cl4 137.34(19)
O1 La2 Cl4 143.83(15)
Cl1 La2 Cl4 78.18(6)
Cl2 La2 Cl4 78.40(6)
N5 La2 C33 26.7(3)
N6 La2 C33 26.6(3)
O1 La2 C33 105.3(2)
Cl1 La2 C33 107.4(2)
Cl2 La2 C33 101.0(2)
Cl4 La2 C33 110.8(2)
N5 La2 Cl5 154.41(19)
N6 La2 Cl5 150.77(18)
O1 La2 Cl5 72.44(15)
Cl1 La2 Cl5 77.05(6)
Cl2 La2 Cl5 75.14(6)
Cl4 La2 Cl5 71.39(6)
C33 La2 Cl5 175.29(19)
N5 La2 La3 112.12(18)
N6 La2 La3 145.0(2)
O1 La2 La3 104.35(15)
Cl1 La2 La3 104.83(5)
Cl2 La2 La3 43.43(5)
Cl4 La2 La3 46.62(4)
C33 La2 La3 134.2(2)
Cl5 La2 La3 44.21(4)
N7 La3 N8 52.6(2)
N7 La3 O2 81.2(2)
N8 La3 O2 132.3(2)
N7 La3 Cl3 103.88(19)
N8 La3 Cl3 105.71(18)
O2 La3 Cl3 95.18(17)
N7 La3 Cl2 108.85(19)
N8 La3 Cl2 93.89(19)
O2 La3 Cl2 90.36(17)
Cl3 La3 Cl2 147.27(7)
N7 La3 Cl5 133.18(18)
N8 La3 Cl5 81.07(17)
O2 La3 Cl5 145.52(16)
Cl3 La3 Cl5 80.60(7)
Cl2 La3 Cl5 76.80(6)
N7 La3 C54 26.2(2)
N8 La3 C54 26.5(2)
O2 La3 C54 107.2(2)
Cl3 La3 C54 104.41(18)
Cl2 La3 C54 104.66(18)
Cl5 La3 C54 107.04(18)
N7 La3 Cl4 155.59(18)
N8 La3 Cl4 151.84(17)
O2 La3 Cl4 74.84(16)
Cl3 La3 Cl4 74.23(7)
Cl2 La3 Cl4 76.20(6)
Cl5 La3 Cl4 71.07(6)
C54 La3 Cl4 177.76(17)
N7 La3 La2 150.97(18)
N8 La3 La2 111.90(17)
O2 La3 La2 103.42(16)
Cl3 La3 La2 104.20(6)
Cl2 La3 La2 43.35(5)
Cl5 La3 La2 46.34(4)
C54 La3 La2 135.47(18)
Cl4 La3 La2 44.03(4)
La2 Cl1 La1 95.73(7)
La2 Cl2 La3 93.23(6)
La3 Cl3 La1 96.92(8)
La2 Cl4 La3 89.35(6)
La2 Cl4 La1 91.24(6)
La3 Cl4 La1 88.43(6)
La3 Cl5 La2 89.45(6)
La3 Cl5 La1 92.23(6)
La2 Cl5 La1 90.50(6)
C1 N1 C6 125.9(8)
C1 N1 La1 95.1(5)
C6 N1 La1 138.3(6)
C1 N2 C14 139.4(8)
C1 N2 La1 101.9(5)
C14 N2 La1 118.7(6)
C20 N3 C19 130.4(7)
C20 N3 La1 95.7(5)
C19 N3 La1 115.8(5)
C20 N4 C25 126.4(7)
C20 N4 La1 94.8(5)
C25 N4 La1 137.9(5)
C33 N5 C38 130.3(8)
C33 N5 La2 97.5(6)
C38 N5 La2 131.9(6)
C33 N6 C46 131.2(8)
C33 N6 La2 96.6(6)
C46 N6 La2 132.0(6)
C54 N7 C59 131.4(8)
C54 N7 La3 99.0(5)
C59 N7 La3 129.6(6)
C54 N8 C67 130.6(8)
C54 N8 La3 97.0(6)
C67 N8 La3 132.5(6)
N2 C1 N1 110.5(8)
N2 C1 C2 125.5(8)
N1 C1 C2 124.0(8)
N2 C1 La1 52.6(4)
N1 C1 La1 58.5(4)
C2 C1 La1 169.7(6)
C4 C2 C3 108.2(10)
C4 C2 C5 109.4(9)
C3 C2 C5 105.6(9)
C4 C2 C1 110.4(9)
C3 C2 C1 113.0(9)
C5 C2 C1 110.1(8)
C2 C3 H3A 109.5
C2 C3 H3B 109.5
H3A C3 H3B 109.5
C2 C3 H3C 109.5
H3A C3 H3C 109.5
H3B C3 H3C 109.5
C2 C4 H4A 109.5
C2 C4 H4B 109.5
H4A C4 H4B 109.5
C2 C4 H4C 109.5
H4A C4 H4C 109.5
H4B C4 H4C 109.5
C2 C5 H5A 109.5
C2 C5 H5B 109.5
H5A C5 H5B 109.5
C2 C5 H5C 109.5
H5A C5 H5C 109.5
H5B C5 H5C 109.5
C7 C6 C11 120.3(10)
C7 C6 N1 121.2(10)
C11 C6 N1 118.2(9)
C8 C7 C6 119.8(12)
C8 C7 C12 119.0(11)
C6 C7 C12 121.1(10)
C9 C8 C7 121.0(13)
C9 C8 H8A 119.5
C7 C8 H8A 119.5
C8 C9 C10 119.2(12)
C8 C9 H9A 120.4
C10 C9 H9A 120.4
C9 C10 C11 121.2(12)
C9 C10 H10A 119.4
C11 C10 H10A 119.4
C6 C11 C10 117.9(11)
C6 C11 C13 122.8(9)
C10 C11 C13 119.2(10)
C7 C12 H12A 109.5
C7 C12 H12B 109.5
H12A C12 H12B 109.5
C7 C12 H12C 109.5
H12A C12 H12C 109.5
H12B C12 H12C 109.5
C11 C13 H13A 109.5
C11 C13 H13B 109.5
H13A C13 H13B 109.5
C11 C13 H13C 109.5
H13A C13 H13C 109.5
H13B C13 H13C 109.5
N2 C14 C19 114.5(8)
N2 C14 C15 125.1(9)
C19 C14 C15 119.4(9)
C16 C15 C14 119.4(10)
C16 C15 H15A 120.3
C14 C15 H15A 120.3
C15 C16 C17 121.1(9)
C15 C16 H16A 119.4
C17 C16 H16A 119.4
C18 C17 C16 119.4(10)
C18 C17 H17A 120.3
C16 C17 H17A 120.3
C17 C18 C19 121.5(10)
C17 C18 H18A 119.3
C19 C18 H18A 119.3
C18 C19 C14 119.2(9)
C18 C19 N3 124.1(9)
C14 C19 N3 115.5(8)
N3 C20 N4 111.7(7)
N3 C20 C21 123.4(8)
N4 C20 C21 124.5(8)
N3 C20 La1 57.6(4)
N4 C20 La1 58.4(4)
C21 C20 La1 155.1(6)
C24 C21 C23 107.7(8)
C24 C21 C22 107.4(8)
C23 C21 C22 110.6(8)
C24 C21 C20 114.3(8)
C23 C21 C20 111.7(8)
C22 C21 C20 105.2(7)
C21 C22 H22A 109.5
C21 C22 H22B 109.5
H22A C22 H22B 109.5
C21 C22 H22C 109.5
H22A C22 H22C 109.5
H22B C22 H22C 109.5
C21 C23 H23A 109.5
C21 C23 H23B 109.5
H23A C23 H23B 109.5
C21 C23 H23C 109.5
H23A C23 H23C 109.5
H23B C23 H23C 109.5
C21 C24 H24A 109.5
C21 C24 H24B 109.5
H24A C24 H24B 109.5
C21 C24 H24C 109.5
H24A C24 H24C 109.5
H24B C24 H24C 109.5
C26 C25 C30 120.0
C26 C25 N4 119.3(5)
C30 C25 N4 120.3(5)
C27 C26 C25 120.0
C27 C26 C31 118.6(6)
C25 C26 C31 121.4(6)
C28 C27 C26 120.0
C28 C27 H27A 120.0
C26 C27 H27A 120.0
C27 C28 C29 120.0
C27 C28 H28A 120.0
C29 C28 H28A 120.0
C30 C29 C28 120.0
C30 C29 H29A 120.0
C28 C29 H29A 120.0
C29 C30 C25 120.0
C29 C30 C32 118.8(7)
C25 C30 C32 121.1(7)
C26 C31 H31A 109.5
C26 C31 H31B 109.5
H31A C31 H31B 109.5
C26 C31 H31C 109.5
H31A C31 H31C 109.5
H31B C31 H31C 109.5
C30 C32 H32A 109.5
C30 C32 H32B 109.5
H32A C32 H32B 109.5
C30 C32 H32C 109.5
H32A C32 H32C 109.5
H32B C32 H32C 109.5
N6 C33 N5 111.7(8)
N6 C33 C34 123.7(9)
N5 C33 C34 123.9(9)
N6 C33 La2 56.8(5)
N5 C33 La2 55.9(5)
C34 C33 La2 163.0(7)
C35 C34 C37 112.3(12)
C36* C34 C35* 109(2)
C36* C34 C37* 112(2)
C35* C34 C37* 100(2)
C35 C34 C36 105.7(13)
C37 C34 C36 102.2(12)
C35 C34 C33 114.2(11)
C36* C34 C33 114.3(17)
C37 C34 C33 115.8(9)
C35* C34 C33 115.7(18)
C37* C34 C33 105.0(14)
C36 C34 C33 105.0(10)
C34 C35 H35A 109.5
C34 C35 H35B 109.5
H35A C35 H35B 109.5
C34 C35 H35C 109.5
H35A C35 H35C 109.5
H35B C35 H35C 109.5
C34 C36 H36A 109.5
C34 C36 H36B 109.5
H36A C36 H36B 109.5
C34 C36 H36C 109.5
H36A C36 H36C 109.5
H36B C36 H36C 109.5
C34 C37 H37A 109.5
C34 C37 H37B 109.5
H37A C37 H37B 109.5
C34 C37 H37C 109.5
H37A C37 H37C 109.5
H37B C37 H37C 109.5
C34 C37* H37D 109.5
C34 C37* H37E 109.5
H37D C37* H37E 109.5
C34 C37* H37F 109.5
H37D C37* H37F 109.5
H37E C37* H37F 109.5
C34 C36* H36D 109.5
C34 C36* H36E 109.5
H36D C36* H36E 109.5
C34 C36* H36F 109.5
H36D C36* H36F 109.5
H36E C36* H36F 109.5
C34 C35* H35D 109.5
C34 C35* H35E 109.5
H35D C35* H35E 109.5
C34 C35* H35F 109.5
H35D C35* H35F 109.5
H35E C35* H35F 109.5
C39 C38 C43 119.9(9)
C39 C38 N5 118.7(9)
C43 C38 N5 120.8(9)
C40 C39 C38 118.4(11)
C40 C39 C44 120.2(10)
C38 C39 C44 121.4(10)
C39 C40 C41 120.4(11)
C39 C40 H40A 119.8
C41 C40 H40A 119.8
C42 C41 C40 120.6(11)
C42 C41 H41A 119.7
C40 C41 H41A 119.7
C41 C42 C43 120.8(11)
C41 C42 H42A 119.6
C43 C42 H42A 119.6
C42 C43 C38 119.6(10)
C42 C43 C45 118.4(10)
C38 C43 C45 122.0(9)
C39 C44 H44A 109.5
C39 C44 H44B 109.5
H44A C44 H44B 109.5
C39 C44 H44C 109.5
H44A C44 H44C 109.5
H44B C44 H44C 109.5
C43 C45 H45A 109.5
C43 C45 H45B 109.5
H45A C45 H45B 109.5
C43 C45 H45C 109.5
H45A C45 H45C 109.5
H45B C45 H45C 109.5
C47 C46 C51 119.7(10)
C47 C46 N6 119.5(10)
C51 C46 N6 120.3(9)
C48 C47 C46 119.0(11)
C48 C47 C52 121.0(11)
C46 C47 C52 120.1(10)
C47 C48 C49 121.8(12)
C47 C48 H48A 119.1
C49 C48 H48A 119.1
C50 C49 C48 119.5(11)
C50 C49 H49A 120.3
C48 C49 H49A 120.3
C49 C50 C51 120.8(12)
C49 C50 H50A 119.6
C51 C50 H50A 119.6
C50 C51 C46 119.2(10)
C50 C51 C53 119.8(10)
C46 C51 C53 121.1(9)
C47 C52 H52A 109.5
C47 C52 H52B 109.5
H52A C52 H52B 109.5
C47 C52 H52C 109.5
H52A C52 H52C 109.5
H52B C52 H52C 109.5
C51 C53 H53A 109.5
C51 C53 H53B 109.5
H53A C53 H53B 109.5
C51 C53 H53C 109.5
H53A C53 H53C 109.5
H53B C53 H53C 109.5
N7 C54 N8 110.8(8)
N7 C54 C55 123.7(8)
N8 C54 C55 125.2(8)
N7 C54 La3 54.8(4)
N8 C54 La3 56.5(5)
C55 C54 La3 169.1(6)
C56* C55 C57* 107(2)
C58 C55 C56 107.8(9)
C56* C55 C58* 106(3)
C57* C55 C58* 105(2)
C58 C55 C57 108.6(9)
C56 C55 C57 107.3(9)
C58 C55 C54 111.6(8)
C56* C55 C54 108(2)
C57* C55 C54 122(2)
C56 C55 C54 115.2(8)
C58* C55 C54 108.4(19)
C57 C55 C54 106.1(8)
C55 C56 H56A 109.5
C55 C56 H56B 109.5
H56A C56 H56B 109.5
C55 C56 H56C 109.5
H56A C56 H56C 109.5
H56B C56 H56C 109.5
C55 C57 H57A 109.5
C55 C57 H57B 109.5
H57A C57 H57B 109.5
C55 C57 H57C 109.5
H57A C57 H57C 109.5
H57B C57 H57C 109.5
C55 C58 H58A 109.5
C55 C58 H58B 109.5
H58A C58 H58B 109.5
C55 C58 H58C 109.5
H58A C58 H58C 109.5
H58B C58 H58C 109.5
C55 C56* H56D 109.5
C55 C56* H56E 109.5
H56D C56* H56E 109.5
C55 C56* H56F 109.5
H56D C56* H56F 109.5
H56E C56* H56F 109.5
C55 C57* H57D 109.5
C55 C57* H57E 109.5
H57D C57* H57E 109.5
C55 C57* H57F 109.5
H57D C57* H57F 109.5
H57E C57* H57F 109.5
C55 C58* H58D 109.5
C55 C58* H58E 109.5
H58D C58* H58E 109.5
C55 C58* H58F 109.5
H58D C58* H58F 109.5
H58E C58* H58F 109.5
C60 C59 C64 119.8(9)
C60 C59 N7 120.5(9)
C64 C59 N7 119.0(8)
C59 C60 C61 117.9(11)
C59 C60 C65 122.2(10)
C61 C60 C65 119.8(11)
C62 C61 C60 122.3(11)
C62 C61 H61A 118.9
C60 C61 H61A 118.9
C61 C62 C63 118.7(12)
C61 C62 H62A 120.6
C63 C62 H62A 120.6
C64 C63 C62 121.9(12)
C64 C63 H63A 119.1
C62 C63 H63A 119.1
C63 C64 C59 119.1(10)
C63 C64 C66 121.0(10)
C59 C64 C66 119.9(9)
C60 C65 H65A 109.5
C60 C65 H65B 109.5
H65A C65 H65B 109.5
C60 C65 H65C 109.5
H65A C65 H65C 109.5
H65B C65 H65C 109.5
C64 C66 H66A 109.5
C64 C66 H66B 109.5
H66A C66 H66B 109.5
C64 C66 H66C 109.5
H66A C66 H66C 109.5
H66B C66 H66C 109.5
C68 C67 C72 121.1(9)
C68 C67 N8 119.9(9)
C72 C67 N8 118.6(9)
C69 C68 C67 118.3(11)
C69 C68 C73 121.6(11)
C67 C68 C73 120.0(9)
C70 C69 C68 120.9(13)
C70 C69 H69A 119.5
C68 C69 H69A 119.5
C69 C70 C71 121.1(12)
C69 C70 H70A 119.5
C71 C70 H70A 119.5
C70 C71 C72 121.0(12)
C70 C71 H71A 119.5
C72 C71 H71A 119.5
C71 C72 C67 117.6(12)
C71 C72 C74 120.7(10)
C67 C72 C74 121.7(10)
C68 C73 H73A 109.5
C68 C73 H73B 109.5
H73A C73 H73B 109.5
C68 C73 H73C 109.5
H73A C73 H73C 109.5
H73B C73 H73C 109.5
C72 C74 H74A 109.5
C72 C74 H74B 109.5
H74A C74 H74B 109.5
C72 C74 H74C 109.5
H74A C74 H74C 109.5
H74B C74 H74C 109.5
C78 O1 C75 107.2(8)
C78 O1 La2 124.2(6)
C75 O1 La2 124.6(6)
O1 C75 C76* 104(5)
O1 C75 C76 105.9(9)
O1 C75 H75A 110.5
C76 C75 H75A 110.5
O1 C75 H75B 110.5
C76 C75 H75B 110.5
H75A C75 H75B 108.7
O1 C75 H75C 111.0
C76* C75 H75C 111.0
O1 C75 H75D 111.0
C76* C75 H75D 111.0
H75C C75 H75D 109.0
C75 C76 C77 101.2(10)
C75 C76 H76A 111.5
C77 C76 H76A 111.5
C75 C76 H76B 111.5
C77 C76 H76B 111.5
H76A C76 H76B 109.3
C75 C76* C77 101.9(13)
C75 C76* H76C 111.4
C77 C76* H76C 111.4
C75 C76* H76D 111.4
C77 C76* H76D 111.4
H76C C76* H76D 109.3
C76* C77 C78 104(5)
C78 C77 C76 106.0(11)
C78 C77 H77A 110.5
C76 C77 H77A 110.5
C78 C77 H77B 110.5
C76 C77 H77B 110.5
H77A C77 H77B 108.7
C76* C77 H77C 111.0
C78 C77 H77C 111.0
C76* C77 H77D 111.0
C78 C77 H77D 111.0
H77C C77 H77D 109.0
O1 C78 C77 105.5(10)
O1 C78 H78A 110.6
C77 C78 H78A 110.6
O1 C78 H78B 110.6
C77 C78 H78B 110.6
H78A C78 H78B 108.8
C82* O2 C79 104.8(9)
C79 O2 C82 106.2(17)
C82* O2 La3 133.7(7)
C79 O2 La3 121.3(6)
C82 O2 La3 117.0(17)
O2 C79 C80* 108.7(10)
O2 C79 C80 107(2)
O2 C79 H79A 110.3
C80 C79 H79A 110.3
O2 C79 H79B 110.3
C80 C79 H79B 110.3
H79A C79 H79B 108.5
O2 C79 H79C 109.9
C80* C79 H79C 109.9
O2 C79 H79D 109.9
C80* C79 H79D 109.9
H79C C79 H79D 108.3
C79 C80 C81 112(3)
C79 C80 H80A 109.3
C81 C80 H80A 109.3
C79 C80 H80B 109.3
C81 C80 H80B 109.3
H80A C80 H80B 107.9
C80 C81 C82 106(4)
C80 C81 H81A 110.5
C82 C81 H81A 110.5
C80 C81 H81B 110.5
C82 C81 H81B 110.5
H81A C81 H81B 108.6
C81 C82 O2 105(4)
C81 C82 H82A 110.8
O2 C82 H82A 110.8
C81 C82 H82B 110.8
O2 C82 H82B 110.8
H82A C82 H82B 108.8
C79 C80* C81* 102.8(12)
C79 C80* H80C 111.2
C81* C80* H80C 111.2
C79 C80* H80D 111.2
C81* C80* H80D 111.2
H80C C80* H80D 109.1
C80* C81* C82* 106.3(12)
C80* C81* H81C 110.5
C82* C81* H81C 110.5
C80* C81* H81D 110.5
C82* C81* H81D 110.5
H81C C81* H81D 108.7
O2 C82* C81* 109.8(12)
O2 C82* H82C 109.7
C81* C82* H82C 109.7
O2 C82* H82D 109.7
C81* C82* H82D 109.7
H82C C82* H82D 108.2
C3S O1S C1S 109(3)
O1S C1S C2S 107(3)
O1S C1S H1SA 110.3
C2S C1S H1SA 110.3
O1S C1S H1SB 110.3
C2S C1S H1SB 110.3
H1SA C1S H1SB 108.6
C1S C2S H2SA 109.5
C1S C2S H2SB 109.5
H2SA C2S H2SB 109.5
C1S C2S H2SC 109.5
H2SA C2S H2SC 109.5
H2SB C2S H2SC 109.5
O1S C3S C4S 113(3)
O1S C3S H3SA 108.9
C4S C3S H3SA 108.9
O1S C3S H3SB 108.9
C4S C3S H3SB 108.9
H3SA C3S H3SB 107.7
C3S C4S H4SA 109.5
C3S C4S H4SB 109.5
H4SA C4S H4SB 109.5
C3S C4S H4SC 109.5
H4SA C4S H4SC 109.5
H4SB C4S H4SC 109.5
C11S C5S C6S 118.1(18)
C11S C5S C10S 121.9(18)
C6S C5S C10S 120.0
C5S C6S C7S 120.0
C5S C6S H6SA 120.0
C7S C6S H6SA 120.0
C8S C7S C6S 120.0
C8S C7S H7SA 120.0
C6S C7S H7SA 120.0
C9S C8S C7S 120.0
C9S C8S H8SA 120.0
C7S C8S H8SA 120.0
C8S C9S C10S 120.0
C8S C9S H9SA 120.0
C10S C9S H9SA 120.0
C9S C10S C5S 120.0
C9S C10S H10B 120.0
C5S C10S H10B 120.0
C5S C11S H11A 109.5
C5S C11S H11B 109.5
H11A C11S H11B 109.5
C5S C11S H11C 109.5
H11A C11S H11C 109.5
H11B C11S H11C 109.5
C3* O1* C1* 113(3)
O1* C1* C2* 111(3)
O1* C1* H1SC 109.5
C2* C1* H1SC 109.5
O1* C1* H1SD 109.5
C2* C1* H1SD 109.5
H1SC C1* H1SD 108.1
C1* C2* H2SD 109.5
C1* C2* H2SE 109.5
H2SD C2* H2SE 109.5
C1* C2* H2SF 109.5
H2SD C2* H2SF 109.5
H2SE C2* H2SF 109.5
O1* C3* C4* 113(3)
O1* C3* H3SC 109.0
C4* C3* H3SC 109.0
O1* C3* H3SD 109.0
C4* C3* H3SD 109.0
H3SC C3* H3SD 107.8
C3* C4* H4SD 109.5
C3* C4* H4SE 109.5
H4SD C4* H4SE 109.5
C3* C4* H4SF 109.5
H4SD C4* H4SF 109.5
H4SE C4* H4SF 109.5
C5* O2* C7* 117(3)
O2* C5* C6* 128(3)
O2* C5* H5SA 105.3
C6* C5* H5SA 105.3
O2* C5* H5SB 105.3
C6* C5* H5SB 105.3
H5SA C5* H5SB 106.0
C5* C6* H6SB 109.5
C5* C6* H6SC 109.5
H6SB C6* H6SC 109.5
C5* C6* H6SD 109.5
H6SB C6* H6SD 109.5
H6SC C6* H6SD 109.5
O2* C7* C8* 102(3)
O2* C7* H7SB 111.4
C8* C7* H7SB 111.4
O2* C7* H7SC 111.4
C8* C7* H7SC 111.4
H7SB C7* H7SC 109.3
C7* C8* H8SB 109.5
C7* C8* H8SC 109.5
H8SB C8* H8SC 109.5
C7* C8* H8SD 109.5
H8SB C8* H8SD 109.5
H8SC C8* H8SD 109.5

loop_
_geom_bond_atom_site_label_1
_geom_bond_atom_site_label_2
_geom_bond_distance
La1 N2 2.455(7)
La1 N3 2.495(7)
La1 N4 2.513(7)
La1 N1 2.590(7)
La1 C20 2.941(8)
La1 Cl3 2.975(3)
La1 Cl1 2.997(2)
La1 C1 3.025(9)
La1 Cl5 3.027(2)
La1 Cl4 3.103(2)
La2 N5 2.448(8)
La2 N6 2.471(8)
La2 O1 2.506(7)
La2 Cl1 2.779(2)
La2 Cl2 2.858(2)
La2 Cl4 2.890(2)
La2 C33 2.933(9)
La2 Cl5 3.008(2)
La2 La3 4.1576(8)
La3 N7 2.455(7)
La3 N8 2.493(7)
La3 O2 2.523(6)
La3 Cl3 2.728(3)
La3 Cl2 2.862(2)
La3 Cl5 2.899(2)
La3 C54 2.967(9)
La3 Cl4 3.022(2)
N1 C1 1.350(11)
N1 C6 1.407(12)
N2 C1 1.332(11)
N2 C14 1.397(11)
N3 C20 1.330(10)
N3 C19 1.421(11)
N4 C20 1.334(11)
N4 C25 1.422(8)
N5 C33 1.329(12)
N5 C38 1.417(12)
N6 C33 1.321(12)
N6 C46 1.409(12)
N7 C54 1.327(11)
N7 C59 1.417(12)
N8 C54 1.334(11)
N8 C67 1.423(12)
C1 C2 1.548(13)
C2 C4 1.511(15)
C2 C3 1.520(16)
C2 C5 1.535(13)
C3 H3A 0.9800
C3 H3B 0.9800
C3 H3C 0.9800
C4 H4A 0.9800
C4 H4B 0.9800
C4 H4C 0.9800
C5 H5A 0.9800
C5 H5B 0.9800
C5 H5C 0.9800
C6 C7 1.386(15)
C6 C11 1.401(14)
C7 C8 1.383(16)
C7 C12 1.522(16)
C8 C9 1.379(18)
C8 H8A 0.9500
C9 C10 1.382(18)
C9 H9A 0.9500
C10 C11 1.409(14)
C10 H10A 0.9500
C11 C13 1.505(15)
C12 H12A 0.9800
C12 H12B 0.9800
C12 H12C 0.9800
C13 H13A 0.9800
C13 H13B 0.9800
C13 H13C 0.9800
C14 C19 1.408(13)
C14 C15 1.408(12)
C15 C16 1.374(14)
C15 H15A 0.9500
C16 C17 1.386(15)
C16 H16A 0.9500
C17 C18 1.375(14)
C17 H17A 0.9500
C18 C19 1.378(13)
C18 H18A 0.9500
C20 C21 1.559(11)
C21 C24 1.525(13)
C21 C23 1.535(13)
C21 C22 1.540(13)
C22 H22A 0.9800
C22 H22B 0.9800
C22 H22C 0.9800
C23 H23A 0.9800
C23 H23B 0.9800
C23 H23C 0.9800
C24 H24A 0.9800
C24 H24B 0.9800
C24 H24C 0.9800
C25 C26 1.3900
C25 C30 1.3900
C26 C27 1.3900
C26 C31 1.497(12)
C27 C28 1.3900
C27 H27A 0.9500
C28 C29 1.3900
C28 H28A 0.9500
C29 C30 1.3900
C29 H29A 0.9500
C30 C32 1.507(14)
C31 H31A 0.9800
C31 H31B 0.9800
C31 H31C 0.9800
C32 H32A 0.9800
C32 H32B 0.9800
C32 H32C 0.9800
C33 C34 1.565(13)
C34 C35 1.503(11)
C34 C36* 1.516(12)
C34 C37 1.523(10)
C34 C35* 1.532(12)
C34 C37* 1.536(12)
C34 C36 1.541(11)
C35 H35A 0.9800
C35 H35B 0.9800
C35 H35C 0.9800
C36 H36A 0.9800
C36 H36B 0.9800
C36 H36C 0.9800
C37 H37A 0.9800
C37 H37B 0.9800
C37 H37C 0.9800
C37* H37D 0.9800
C37* H37E 0.9800
C37* H37F 0.9800
C36* H36D 0.9800
C36* H36E 0.9800
C36* H36F 0.9800
C35* H35D 0.9800
C35* H35E 0.9800
C35* H35F 0.9800
C38 C39 1.395(14)
C38 C43 1.408(14)
C39 C40 1.386(15)
C39 C44 1.520(15)
C40 C41 1.387(17)
C40 H40A 0.9500
C41 C42 1.356(16)
C41 H41A 0.9500
C42 C43 1.362(14)
C42 H42A 0.9500
C43 C45 1.502(14)
C44 H44A 0.9800
C44 H44B 0.9800
C44 H44C 0.9800
C45 H45A 0.9800
C45 H45B 0.9800
C45 H45C 0.9800
C46 C47 1.399(14)
C46 C51 1.403(15)
C47 C48 1.375(15)
C47 C52 1.490(16)
C48 C49 1.375(16)
C48 H48A 0.9500
C49 C50 1.372(16)
C49 H49A 0.9500
C50 C51 1.391(14)
C50 H50A 0.9500
C51 C53 1.503(15)
C52 H52A 0.9800
C52 H52B 0.9800
C52 H52C 0.9800
C53 H53A 0.9800
C53 H53B 0.9800
C53 H53C 0.9800
C54 C55 1.559(12)
C55 C58 1.519(9)
C55 C56* 1.526(12)
C55 C57* 1.527(12)
C55 C56 1.527(9)
C55 C58* 1.529(12)
C55 C57 1.532(10)
C56 H56A 0.9800
C56 H56B 0.9800
C56 H56C 0.9800
C57 H57A 0.9800
C57 H57B 0.9800
C57 H57C 0.9800
C58 H58A 0.9800
C58 H58B 0.9800
C58 H58C 0.9800
C56* H56D 0.9800
C56* H56E 0.9800
C56* H56F 0.9800
C57* H57D 0.9800
C57* H57E 0.9800
C57* H57F 0.9800
C58* H58D 0.9800
C58* H58E 0.9800
C58* H58F 0.9800
C59 C60 1.401(13)
C59 C64 1.412(14)
C60 C61 1.405(16)
C60 C65 1.497(16)
C61 C62 1.364(18)
C61 H61A 0.9500
C62 C63 1.382(17)
C62 H62A 0.9500
C63 C64 1.372(14)
C63 H63A 0.9500
C64 C66 1.499(14)
C65 H65A 0.9800
C65 H65B 0.9800
C65 H65C 0.9800
C66 H66A 0.9800
C66 H66B 0.9800
C66 H66C 0.9800
C67 C68 1.395(14)
C67 C72 1.416(13)
C68 C69 1.386(15)
C68 C73 1.505(14)
C69 C70 1.363(17)
C69 H69A 0.9500
C70 C71 1.366(18)
C70 H70A 0.9500
C71 C72 1.390(15)
C71 H71A 0.9500
C72 C74 1.492(16)
C73 H73A 0.9800
C73 H73B 0.9800
C73 H73C 0.9800
C74 H74A 0.9800
C74 H74B 0.9800
C74 H74C 0.9800
O1 C78 1.453(11)
O1 C75 1.453(10)
C75 C76* 1.467(13)
C75 C76 1.472(10)
C75 H75A 0.9900
C75 H75B 0.9900
C75 H75C 0.9900
C75 H75D 0.9900
C76 C77 1.476(11)
C76 H76A 0.9900
C76 H76B 0.9900
C76* C77 1.467(13)
C76* H76C 0.9900
C76* H76D 0.9900
C77 C78 1.473(10)
C77 H77A 0.9900
C77 H77B 0.9900
C77 H77C 0.9900
C77 H77D 0.9900
C78 H78A 0.9900
C78 H78B 0.9900
O2 C82* 1.399(15)
O2 C79 1.445(13)
O2 C82 1.61(5)
C79 C80* 1.459(11)
C79 C80 1.460(12)
C79 H79A 0.9900
C79 H79B 0.9900
C79 H79C 0.9900
C79 H79D 0.9900
C80 C81 1.462(13)
C80 H80A 0.9900
C80 H80B 0.9900
C81 C82 1.463(13)
C81 H81A 0.9900
C81 H81B 0.9900
C82 H82A 0.9900
C82 H82B 0.9900
C80* C81* 1.461(11)
C80* H80C 0.9900
C80* H80D 0.9900
C81* C82* 1.469(11)
C81* H81C 0.9900
C81* H81D 0.9900
C82* H82C 0.9900
C82* H82D 0.9900
O1S C3S 1.355(18)
O1S C1S 1.358(17)
C1S C2S 1.460(19)
C1S H1SA 0.9900
C1S H1SB 0.9900
C2S H2SA 0.9800
C2S H2SB 0.9800
C2S H2SC 0.9800
C3S C4S 1.461(19)
C3S H3SA 0.9900
C3S H3SB 0.9900
C4S H4SA 0.9800
C4S H4SB 0.9800
C4S H4SC 0.9800
C5S C11S 1.30(3)
C5S C6S 1.3900
C5S C10S 1.3900
C6S C7S 1.3900
C6S H6SA 0.9500
C7S C8S 1.3900
C7S H7SA 0.9500
C8S C9S 1.3900
C8S H8SA 0.9500
C9S C10S 1.3900
C9S H9SA 0.9500
C10S H10B 0.9500
C11S H11A 0.9800
C11S H11B 0.9800
C11S H11C 0.9800
O1* C3* 1.364(18)
O1* C1* 1.368(18)
C1* C2* 1.461(19)
C1* H1SC 0.9900
C1* H1SD 0.9900
C2* H2SD 0.9800
C2* H2SE 0.9800
C2* H2SF 0.9800
C3* C4* 1.460(19)
C3* H3SC 0.9900
C3* H3SD 0.9900
C4* H4SD 0.9800
C4* H4SE 0.9800
C4* H4SF 0.9800
O2* C5* 1.355(18)
O2* C7* 1.362(18)
C5* C6* 1.457(19)
C5* H5SA 0.9900
C5* H5SB 0.9900
C6* H6SB 0.9800
C6* H6SC 0.9800
C6* H6SD 0.9800
C7* C8* 1.453(19)
C7* H7SB 0.9900
C7* H7SC 0.9900
C8* H8SB 0.9800
C8* H8SC 0.9800
C8* H8SD 0.9800
